data_4034384
loop_
_publ_author_name
'Narangoda, Chandima J.'
'Kakeshpour, Tayeb'
'Lex, Timothy R.'
'Redden, Brandon K.'
'Moore, Madelyn A.'
'Frank, Emma M.'
'McMillen, Colin D.'
'Wiskur, Sheryl L.'
'Kitaygorodskiy, Alex'
'Jackson, James E.'
'Whitehead, Daniel C.'

_publ_section_title
;
 Cycloaddition/Electrocyclic Ring Opening Sequence between Alkynyl
 Sulfides and Azodicarboxylates To Provide <i>N</i>,<i>N</i>-Dicarbamoyl
 2-Iminothioimidates.
;
_journal_issue 15
_journal_name_full 'The Journal of organic chemistry'
_journal_page_first 9734
_journal_page_last 9743
_journal_paper_doi 10.1021/acs.joc.9b01515
_journal_volume 84
_journal_year 2019
_chemical_formula_sum 'C20 H20 N2 O4 S'
_chemical_formula_weight 384.44
_space_group_crystal_system monoclinic
_space_group_IT_number 14
_space_group_name_Hall '-P 2ybc'
_space_group_name_H-M_alt 'P 1 21/c 1'
_atom_sites_solution_hydrogens geom
_atom_sites_solution_primary dual
_atom_sites_solution_secondary difmap
_audit_creation_method SHELXL-2016/6
_cell_angle_alpha 90
_cell_angle_beta 102.063(3)
_cell_angle_gamma 90
_cell_formula_units_Z 4
_cell_length_a 9.6872(9)
_cell_length_b 12.2430(12)
_cell_length_c 16.6225(15)
_cell_measurement_reflns_used 9958
_cell_measurement_temperature 140(2)
_cell_measurement_theta_max 28.31
_cell_measurement_theta_min 2.72
_cell_volume 1927.9(3)
_computing_cell_refinement 'Bruker SAINT'
_computing_data_collection 'Bruker APEX3'
_computing_data_reduction 'Bruker SAINT'
_computing_molecular_graphics 'Bruker SHELXTL'
_computing_publication_material 'Bruker SHELXTL'
_computing_structure_refinement 'SHELXL-2016/6 (Sheldrick, 2016)'
_computing_structure_solution 'SHELXT 2014/5 (Sheldrick, 2014)'
_diffrn_ambient_temperature 140(2)
_diffrn_measured_fraction_theta_full 0.996
_diffrn_measured_fraction_theta_max 0.997
_diffrn_measurement_device_type 'Bruker D8 Quest Photon 100'
_diffrn_measurement_method '\f and \w scans'
_diffrn_radiation_type MoK\a
_diffrn_radiation_wavelength 0.71073
_diffrn_reflns_av_R_equivalents 0.0328
_diffrn_reflns_av_unetI/netI 0.0170
_diffrn_reflns_Laue_measured_fraction_full 0.996
_diffrn_reflns_Laue_measured_fraction_max 0.997
_diffrn_reflns_limit_h_max 12
_diffrn_reflns_limit_h_min -12
_diffrn_reflns_limit_k_max 15
_diffrn_reflns_limit_k_min -15
_diffrn_reflns_limit_l_max 20
_diffrn_reflns_limit_l_min -20
_diffrn_reflns_number 37901
_diffrn_reflns_point_group_measured_fraction_full 0.996
_diffrn_reflns_point_group_measured_fraction_max 0.997
_diffrn_reflns_theta_full 25.242
_diffrn_reflns_theta_max 26.499
_diffrn_reflns_theta_min 3.556
_diffrn_source 'fine focus sealed tube'
_exptl_absorpt_coefficient_mu 0.196
_exptl_absorpt_correction_T_max 1.0000
_exptl_absorpt_correction_T_min 0.9635
_exptl_absorpt_correction_type multi-scan
_exptl_absorpt_process_details 'Bruker, SADABS'
_exptl_crystal_colour colourless
_exptl_crystal_density_diffrn 1.324
_exptl_crystal_description block
_exptl_crystal_F_000 808
_exptl_crystal_size_max 0.244
_exptl_crystal_size_mid 0.152
_exptl_crystal_size_min 0.087
_refine_diff_density_max 0.275
_refine_diff_density_min -0.267
_refine_diff_density_rms 0.044
_refine_ls_extinction_method none
_refine_ls_goodness_of_fit_ref 1.080
_refine_ls_hydrogen_treatment constr
_refine_ls_matrix_type full
_refine_ls_number_parameters 244
_refine_ls_number_reflns 3982
_refine_ls_number_restraints 0
_refine_ls_restrained_S_all 1.080
_refine_ls_R_factor_all 0.0395
_refine_ls_R_factor_gt 0.0331
_refine_ls_shift/su_max 0.001
_refine_ls_shift/su_mean 0.000
_refine_ls_structure_factor_coef Fsqd
_refine_ls_weighting_details 'w=1/[\s^2^(Fo^2^)+(0.0312P)^2^+1.0025P] where P=(Fo^2^+2Fc^2^)/3'
_refine_ls_weighting_scheme calc
_refine_ls_wR_factor_gt 0.0763
_refine_ls_wR_factor_ref 0.0800
_reflns_Friedel_coverage 0.000
_reflns_number_gt 3491
_reflns_number_total 3982
_reflns_threshold_expression 'I > 2\s(I)'
_cod_data_source_file jo9b01515_si_006.cif
_cod_data_source_block 6g
_cod_original_sg_symbol_H-M 'P 21/c'
_cod_database_code 4034384
_shelx_shelxl_version_number 2016/6
_shelx_space_group_comment
;
The symmetry employed for this shelxl refinement is uniquely defined
by the following loop, which should always be used as a source of
symmetry information in preference to the above space-group names.
They are only intended as comments.
;
_shelx_estimated_absorpt_t_min 0.954
_shelx_estimated_absorpt_t_max 0.983

loop_
_space_group_symop_operation_xyz
'x, y, z'
'-x, y+1/2, -z+1/2'
'-x, -y, -z'
'x, -y-1/2, z-1/2'

loop_
_atom_site_label
_atom_site_type_symbol
_atom_site_fract_x
_atom_site_fract_y
_atom_site_fract_z
_atom_site_U_iso_or_equiv
_atom_site_adp_type
_atom_site_occupancy
_atom_site_site_symmetry_order
_atom_site_calc_flag
_atom_site_refinement_flags_posn
_atom_site_refinement_flags_adp
S1 S 0.62996(4) 0.78717(3) 0.39703(2) 0.02136(10) Uani 1 1 d . .
O1 O 0.77317(10) 0.51516(8) 0.43379(6) 0.0236(2) Uani 1 1 d . .
O2 O 0.88505(10) 0.43362(8) 0.34387(6) 0.0207(2) Uani 1 1 d . .
O3 O 0.98312(12) 0.81962(9) 0.45278(6) 0.0311(3) Uani 1 1 d . .
O4 O 0.91671(11) 0.91653(8) 0.33579(6) 0.0264(2) Uani 1 1 d . .
N1 N 0.68848(11) 0.52639(9) 0.29260(7) 0.0171(2) Uani 1 1 d . .
N2 N 0.85606(12) 0.74062(9) 0.33346(7) 0.0190(2) Uani 1 1 d . .
C1 C 0.65778(13) 0.62719(10) 0.27982(8) 0.0151(3) Uani 1 1 d . .
C2 C 0.72898(13) 0.71740(10) 0.33543(8) 0.0161(3) Uani 1 1 d . .
C3 C 0.78501(13) 0.49494(10) 0.36463(8) 0.0170(3) Uani 1 1 d . .
C4 C 0.99182(15) 0.39281(12) 0.41293(8) 0.0236(3) Uani 1 1 d . .
H4A H 0.946646 0.350225 0.451019 0.028 Uiso 1 1 calc R U
H4B H 1.044212 0.454441 0.443700 0.028 Uiso 1 1 calc R U
C5 C 1.09025(16) 0.32150(12) 0.37740(10) 0.0288(3) Uani 1 1 d . .
H5A H 1.163629 0.292476 0.421979 0.043 Uiso 1 1 calc R U
H5B H 1.037115 0.260871 0.347170 0.043 Uiso 1 1 calc R U
H5C H 1.134244 0.364621 0.339883 0.043 Uiso 1 1 calc R U
C6 C 0.92351(14) 0.82776(11) 0.38213(8) 0.0196(3) Uani 1 1 d . .
C7 C 0.98670(16) 1.01411(12) 0.37580(9) 0.0275(3) Uani 1 1 d . .
H7A H 0.968561 1.019896 0.432088 0.033 Uiso 1 1 calc R U
H7B H 0.946641 1.079730 0.344651 0.033 Uiso 1 1 calc R U
C8 C 1.14293(17) 1.01054(13) 0.38034(11) 0.0341(4) Uani 1 1 d . .
H8A H 1.186615 1.076835 0.407374 0.051 Uiso 1 1 calc R U
H8B H 1.183068 0.946329 0.411984 0.051 Uiso 1 1 calc R U
H8C H 1.161165 1.006115 0.324616 0.051 Uiso 1 1 calc R U
C9 C 0.55221(13) 0.66030(11) 0.20617(8) 0.0163(3) Uani 1 1 d . .
C10 C 0.45653(15) 0.58354(12) 0.16545(9) 0.0244(3) Uani 1 1 d . .
H10 H 0.458838 0.510690 0.185362 0.029 Uiso 1 1 calc R U
C11 C 0.35814(16) 0.61327(13) 0.09605(9) 0.0301(3) Uani 1 1 d . .
H11 H 0.292754 0.560780 0.068519 0.036 Uiso 1 1 calc R U
C12 C 0.35448(16) 0.71965(13) 0.06638(9) 0.0283(3) Uani 1 1 d . .
H12 H 0.287080 0.739802 0.018533 0.034 Uiso 1 1 calc R U
C13 C 0.44935(15) 0.79597(12) 0.10681(9) 0.0253(3) Uani 1 1 d . .
H13 H 0.446957 0.868698 0.086652 0.030 Uiso 1 1 calc R U
C14 C 0.54795(14) 0.76694(11) 0.17660(8) 0.0202(3) Uani 1 1 d . .
H14 H 0.612628 0.819805 0.204266 0.024 Uiso 1 1 calc R U
C15 C 0.46272(13) 0.72094(11) 0.37385(8) 0.0177(3) Uani 1 1 d . .
C16 C 0.44704(14) 0.61784(11) 0.40602(8) 0.0206(3) Uani 1 1 d . .
H16 H 0.525918 0.581138 0.438327 0.025 Uiso 1 1 calc R U
C17 C 0.31487(15) 0.56944(12) 0.39031(9) 0.0257(3) Uani 1 1 d . .
H17 H 0.303192 0.498641 0.411313 0.031 Uiso 1 1 calc R U
C18 C 0.19947(15) 0.62381(13) 0.34408(9) 0.0265(3) Uani 1 1 d . .
H18 H 0.108953 0.590417 0.333819 0.032 Uiso 1 1 calc R U
C19 C 0.21614(15) 0.72680(13) 0.31285(9) 0.0257(3) Uani 1 1 d . .
H19 H 0.136767 0.764007 0.281527 0.031 Uiso 1 1 calc R U
C20 C 0.34790(15) 0.77580(11) 0.32707(8) 0.0218(3) Uani 1 1 d . .
H20 H 0.359634 0.846023 0.305114 0.026 Uiso 1 1 calc R U

loop_
_atom_site_aniso_label
_atom_site_aniso_U_11
_atom_site_aniso_U_22
_atom_site_aniso_U_33
_atom_site_aniso_U_23
_atom_site_aniso_U_13
_atom_site_aniso_U_12
S1 0.01938(17) 0.01944(17) 0.02585(18) -0.00835(13) 0.00609(13) -0.00197(13)
O1 0.0229(5) 0.0293(5) 0.0176(5) -0.0009(4) 0.0018(4) 0.0030(4)
O2 0.0217(5) 0.0211(5) 0.0173(5) 0.0008(4) -0.0006(4) 0.0063(4)
O3 0.0402(6) 0.0297(6) 0.0200(5) 0.0018(4) -0.0013(4) -0.0125(5)
O4 0.0334(6) 0.0191(5) 0.0224(5) 0.0008(4) -0.0036(4) -0.0061(4)
N1 0.0170(5) 0.0160(5) 0.0171(5) -0.0013(4) 0.0010(4) 0.0008(4)
N2 0.0183(6) 0.0183(6) 0.0203(6) -0.0008(4) 0.0038(4) -0.0021(4)
C1 0.0144(6) 0.0165(6) 0.0152(6) -0.0013(5) 0.0050(5) -0.0002(5)
C2 0.0183(6) 0.0143(6) 0.0152(6) 0.0024(5) 0.0026(5) 0.0014(5)
C3 0.0177(6) 0.0121(6) 0.0199(7) 0.0000(5) 0.0007(5) -0.0025(5)
C4 0.0215(7) 0.0278(7) 0.0192(7) 0.0062(6) -0.0013(5) 0.0052(6)
C5 0.0264(7) 0.0225(7) 0.0333(8) -0.0012(6) -0.0036(6) 0.0068(6)
C6 0.0170(6) 0.0219(7) 0.0204(7) -0.0006(5) 0.0047(5) -0.0019(5)
C7 0.0338(8) 0.0170(7) 0.0290(8) -0.0018(6) 0.0006(6) -0.0056(6)
C8 0.0371(9) 0.0250(8) 0.0421(9) -0.0050(7) 0.0128(7) -0.0112(7)
C9 0.0162(6) 0.0183(6) 0.0150(6) -0.0009(5) 0.0044(5) 0.0022(5)
C10 0.0259(7) 0.0203(7) 0.0246(7) 0.0009(6) -0.0002(6) -0.0016(6)
C11 0.0252(8) 0.0342(9) 0.0266(8) 0.0007(6) -0.0044(6) -0.0044(6)
C12 0.0239(7) 0.0383(9) 0.0204(7) 0.0055(6) -0.0010(6) 0.0061(6)
C13 0.0297(8) 0.0246(7) 0.0222(7) 0.0071(6) 0.0070(6) 0.0070(6)
C14 0.0229(7) 0.0194(7) 0.0187(6) 0.0000(5) 0.0053(5) 0.0005(5)
C15 0.0168(6) 0.0197(7) 0.0180(6) -0.0035(5) 0.0066(5) 0.0002(5)
C16 0.0215(7) 0.0217(7) 0.0189(6) 0.0013(5) 0.0050(5) 0.0036(5)
C17 0.0270(7) 0.0237(7) 0.0278(7) 0.0042(6) 0.0090(6) -0.0018(6)
C18 0.0193(7) 0.0321(8) 0.0285(8) 0.0002(6) 0.0060(6) -0.0041(6)
C19 0.0201(7) 0.0318(8) 0.0244(7) 0.0040(6) 0.0029(6) 0.0051(6)
C20 0.0239(7) 0.0203(7) 0.0228(7) 0.0027(5) 0.0082(5) 0.0035(5)

loop_
_atom_type_symbol
_atom_type_description
_atom_type_scat_dispersion_real
_atom_type_scat_dispersion_imag
_atom_type_scat_source
C C 0.0033 0.0016 'International Tables Vol C Tables 4.2.6.8 and 6.1.1.4'
H H 0.0000 0.0000 'International Tables Vol C Tables 4.2.6.8 and 6.1.1.4'
N N 0.0061 0.0033 'International Tables Vol C Tables 4.2.6.8 and 6.1.1.4'
O O 0.0106 0.0060 'International Tables Vol C Tables 4.2.6.8 and 6.1.1.4'
S S 0.1246 0.1234 'International Tables Vol C Tables 4.2.6.8 and 6.1.1.4'

loop_
_geom_angle_atom_site_label_1
_geom_angle_atom_site_label_2
_geom_angle_atom_site_label_3
_geom_angle
C2 S1 C15 103.57(6)
C3 O2 C4 115.09(10)
C6 O4 C7 116.31(11)
C1 N1 C3 119.69(11)
C2 N2 C6 119.24(11)
N1 C1 C9 119.97(11)
N1 C1 C2 122.96(11)
C9 C1 C2 117.03(11)
N2 C2 C1 117.94(11)
N2 C2 S1 123.66(10)
C1 C2 S1 118.37(9)
O1 C3 O2 125.78(12)
O1 C3 N1 125.14(12)
O2 C3 N1 108.93(11)
O2 C4 C5 107.03(11)
O2 C4 H4A 110.3
C5 C4 H4A 110.3
O2 C4 H4B 110.3
C5 C4 H4B 110.3
H4A C4 H4B 108.6
C4 C5 H5A 109.5
C4 C5 H5B 109.5
H5A C5 H5B 109.5
C4 C5 H5C 109.5
H5A C5 H5C 109.5
H5B C5 H5C 109.5
O3 C6 O4 126.32(13)
O3 C6 N2 124.60(13)
O4 C6 N2 108.98(11)
O4 C7 C8 111.46(12)
O4 C7 H7A 109.3
C8 C7 H7A 109.3
O4 C7 H7B 109.3
C8 C7 H7B 109.3
H7A C7 H7B 108.0
C7 C8 H8A 109.5
C7 C8 H8B 109.5
H8A C8 H8B 109.5
C7 C8 H8C 109.5
H8A C8 H8C 109.5
H8B C8 H8C 109.5
C10 C9 C14 119.58(12)
C10 C9 C1 119.50(12)
C14 C9 C1 120.91(12)
C11 C10 C9 120.05(13)
C11 C10 H10 120.0
C9 C10 H10 120.0
C10 C11 C12 120.30(14)
C10 C11 H11 119.9
C12 C11 H11 119.9
C13 C12 C11 119.70(13)
C13 C12 H12 120.2
C11 C12 H12 120.2
C12 C13 C14 120.36(13)
C12 C13 H13 119.8
C14 C13 H13 119.8
C13 C14 C9 120.01(13)
C13 C14 H14 120.0
C9 C14 H14 120.0
C20 C15 C16 120.97(12)
C20 C15 S1 119.12(10)
C16 C15 S1 119.83(10)
C17 C16 C15 119.10(13)
C17 C16 H16 120.5
C15 C16 H16 120.5
C16 C17 C18 120.35(13)
C16 C17 H17 119.8
C18 C17 H17 119.8
C19 C18 C17 120.04(13)
C19 C18 H18 120.0
C17 C18 H18 120.0
C20 C19 C18 120.37(13)
C20 C19 H19 119.8
C18 C19 H19 119.8
C19 C20 C15 119.16(13)
C19 C20 H20 120.4
C15 C20 H20 120.4

loop_
_geom_bond_atom_site_label_1
_geom_bond_atom_site_label_2
_geom_bond_distance
S1 C2 1.7632(13)
S1 C15 1.7803(13)
O1 C3 1.2047(16)
O2 C3 1.3273(16)
O2 C4 1.4631(16)
O3 C6 1.1996(17)
O4 C6 1.3258(17)
O4 C7 1.4632(17)
N1 C1 1.2767(17)
N1 C3 1.4100(16)
N2 C2 1.2705(17)
N2 C6 1.4138(17)
C1 C9 1.4784(17)
C1 C2 1.5112(17)
C4 C5 1.502(2)
C4 H4A 0.9900
C4 H4B 0.9900
C5 H5A 0.9800
C5 H5B 0.9800
C5 H5C 0.9800
C7 C8 1.500(2)
C7 H7A 0.9900
C7 H7B 0.9900
C8 H8A 0.9800
C8 H8B 0.9800
C8 H8C 0.9800
C9 C10 1.3922(19)
C9 C14 1.3926(19)
C10 C11 1.383(2)
C10 H10 0.9500
C11 C12 1.391(2)
C11 H11 0.9500
C12 C13 1.382(2)
C12 H12 0.9500
C13 C14 1.3861(19)
C13 H13 0.9500
C14 H14 0.9500
C15 C20 1.3898(19)
C15 C16 1.3915(19)
C16 C17 1.385(2)
C16 H16 0.9500
C17 C18 1.387(2)
C17 H17 0.9500
C18 C19 1.386(2)
C18 H18 0.9500
C19 C20 1.385(2)
C19 H19 0.9500
C20 H20 0.9500

loop_
_geom_torsion_atom_site_label_1
_geom_torsion_atom_site_label_2
_geom_torsion_atom_site_label_3
_geom_torsion_atom_site_label_4
_geom_torsion
C3 N1 C1 C9 -177.46(11)
C3 N1 C1 C2 4.96(18)
C6 N2 C2 C1 177.28(11)
C6 N2 C2 S1 -0.77(17)
N1 C1 C2 N2 72.12(17)
C9 C1 C2 N2 -105.53(14)
N1 C1 C2 S1 -109.72(13)
C9 C1 C2 S1 72.63(13)
C15 S1 C2 N2 179.47(11)
C15 S1 C2 C1 1.43(11)
C4 O2 C3 O1 -2.97(19)
C4 O2 C3 N1 -178.77(10)
C1 N1 C3 O1 56.68(18)
C1 N1 C3 O2 -127.49(12)
C3 O2 C4 C5 177.25(11)
C7 O4 C6 O3 -1.3(2)
C7 O4 C6 N2 -177.67(11)
C2 N2 C6 O3 85.97(18)
C2 N2 C6 O4 -97.58(14)
C6 O4 C7 C8 80.18(16)
N1 C1 C9 C10 19.79(18)
C2 C1 C9 C10 -162.49(12)
N1 C1 C9 C14 -159.68(12)
C2 C1 C9 C14 18.04(17)
C14 C9 C10 C11 0.1(2)
C1 C9 C10 C11 -179.40(13)
C9 C10 C11 C12 0.2(2)
C10 C11 C12 C13 -0.3(2)
C11 C12 C13 C14 0.0(2)
C12 C13 C14 C9 0.3(2)
C10 C9 C14 C13 -0.3(2)
C1 C9 C14 C13 179.14(12)
C2 S1 C15 C20 -108.11(11)
C2 S1 C15 C16 75.12(11)
C20 C15 C16 C17 0.5(2)
S1 C15 C16 C17 177.24(10)
C15 C16 C17 C18 -0.9(2)
C16 C17 C18 C19 0.4(2)
C17 C18 C19 C20 0.4(2)
C18 C19 C20 C15 -0.8(2)
C16 C15 C20 C19 0.3(2)
S1 C15 C20 C19 -176.43(10)
